data_7113865
loop_
_publ_author_name
'Mountford, Andrew J.'
'Hughes, David L.'
'Lancaster, Simon J.'

_publ_section_title
;
 Intra- and inter-molecular C--H&#x22EF;F--C and N--H&#x22EF;F--C hydrogen
 bonding in secondary amine adducts of B(C6F5)3: relevance to key interactions
 in alkene polymerisation catalysis
;
_journal_coden_ASTM CHCOFS
_journal_issue 17
_journal_name_full
;
 Chemical Communications (Cambridge, United Kingdom)
;
_journal_page_first 2148
_journal_page_last 2149
_journal_paper_doi 10.1039/b305613a
_journal_year 2003
_chemical_formula_moiety 'C22 H9 B F15 N'
_chemical_formula_structural (C6F5)3B-cyclo-NHC4H8
_chemical_formula_sum 'C22 H9 B F15 N'
_chemical_formula_weight 583.11
_chemical_name_common 'complex 1'
_space_group_IT_number 14
_symmetry_cell_setting monoclinic
_symmetry_space_group_name_Hall '-P 2yn'
_symmetry_space_group_name_H-M 'P 1 21/n 1'
_atom_sites_solution_hydrogens geom
_atom_sites_solution_primary direct
_atom_sites_solution_secondary difmap
_audit_creation_method SHELXL-97
_cell_angle_alpha 90.00
_cell_angle_beta 117.22(1)
_cell_angle_gamma 90.00
_cell_formula_units_Z 4
_cell_length_a 14.232(1)
_cell_length_b 11.510(1)
_cell_length_c 14.543(1)
_cell_measurement_temperature 140(1)
_cell_volume 2118.5(3)
_computing_cell_refinement 'DENZO/CELL (Otwinowski and Minor, 1985)'
_computing_data_collection 'MSC R-Axis-II control software'
_computing_data_reduction 'DENZO, SCALEPACK (Otwinowski and Minor, 1985)'
_computing_molecular_graphics 'ORTEP (Johnson, 1971)'
_computing_publication_material 'SHELXL (Sheldrick, 1997)'
_computing_structure_refinement 'SHELXL (Sheldrick, 1997)'
_computing_structure_solution 'SHELXS (Sheldrick, 1997)'
_diffrn_ambient_temperature 140(1)
_diffrn_measured_fraction_theta_full 0.936
_diffrn_measured_fraction_theta_max 0.936
_diffrn_measurement_device 'Rigaku R-Axis-IIc'
_diffrn_measurement_method 'image-plate oscillation photos'
_diffrn_radiation_monochromator graphite
_diffrn_radiation_source 'rotating anode'
_diffrn_radiation_type Mo-K\a
_diffrn_radiation_wavelength 0.71073
_diffrn_reflns_av_R_equivalents 0.0596
_diffrn_reflns_av_sigmaI/netI 0.0452
_diffrn_reflns_limit_h_max 17
_diffrn_reflns_limit_h_min -17
_diffrn_reflns_limit_k_max 13
_diffrn_reflns_limit_k_min -13
_diffrn_reflns_limit_l_max 17
_diffrn_reflns_limit_l_min -17
_diffrn_reflns_number 12139
_diffrn_reflns_theta_full 25.33
_diffrn_reflns_theta_max 25.33
_diffrn_reflns_theta_min 1.66
_diffrn_standards_decay_% 0
_exptl_absorpt_coefficient_mu 0.200
_exptl_absorpt_correction_type 'not applied'
_exptl_crystal_colour 'clear, colourless,'
_exptl_crystal_density_diffrn 1.828
_exptl_crystal_density_method 'not measured'
_exptl_crystal_description 'square prisms'
_exptl_crystal_F_000 1152
_exptl_crystal_size_max 0.65
_exptl_crystal_size_mid 0.18
_exptl_crystal_size_min 0.18
_refine_diff_density_max 0.203
_refine_diff_density_min -0.212
_refine_diff_density_rms 0.046
_refine_ls_extinction_method none
_refine_ls_goodness_of_fit_ref 1.094
_refine_ls_hydrogen_treatment mixed
_refine_ls_matrix_type full
_refine_ls_number_parameters 352
_refine_ls_number_reflns 3616
_refine_ls_number_restraints 0
_refine_ls_restrained_S_all 1.094
_refine_ls_R_factor_all 0.0382
_refine_ls_R_factor_gt 0.0332
_refine_ls_shift/su_max 0.000
_refine_ls_shift/su_mean 0.000
_refine_ls_structure_factor_coef Fsqd
_refine_ls_weighting_details 'calc w==1/[\s^2^(Fo^2^)+(0.0468P)^2^+0.365P] where P==(Fo^2^+2Fc^2^)/3'
_refine_ls_weighting_scheme calc
_refine_ls_wR_factor_gt 0.0928
_refine_ls_wR_factor_ref 0.0954
_reflns_number_gt 3125
_reflns_number_total 3616
_reflns_threshold_expression I>2sigma(I)
_cod_duplicate_entry 7103874
_cod_data_source_file b305613a.txt
_cod_data_source_block andym5
_cod_original_sg_symbol_H-M 'P 21/n'
_cod_database_code 7113865

loop_
_symmetry_equiv_pos_as_xyz
'x, y, z'
'-x+1/2, y+1/2, -z+1/2'
'-x, -y, -z'
'x-1/2, -y-1/2, z-1/2'

loop_
_atom_site_label
_atom_site_type_symbol
_atom_site_fract_x
_atom_site_fract_y
_atom_site_fract_z
_atom_site_U_iso_or_equiv
_atom_site_adp_type
_atom_site_occupancy
_atom_site_symmetry_multiplicity
_atom_site_calc_flag
_atom_site_refinement_flags
B B 0.48088(13) 0.75710(14) 0.21110(12) 0.0211(3) Uani 1 1 d .
C11 C 0.59764(12) 0.76273(13) 0.21265(11) 0.0216(3) Uani 1 1 d .
C12 C 0.62797(12) 0.82526(13) 0.14887(12) 0.0237(3) Uani 1 1 d .
F12 F 0.55721(7) 0.89404(8) 0.07208(7) 0.0300(2) Uani 1 1 d .
C13 C 0.72923(13) 0.82328(14) 0.15673(13) 0.0291(4) Uani 1 1 d .
F13 F 0.75192(8) 0.88810(9) 0.09221(8) 0.0397(3) Uani 1 1 d .
C14 C 0.80539(12) 0.75350(15) 0.22931(14) 0.0324(4) Uani 1 1 d .
F14 F 0.90329(8) 0.74909(10) 0.23709(9) 0.0477(3) Uani 1 1 d .
C15 C 0.77940(13) 0.68687(14) 0.29356(13) 0.0297(4) Uani 1 1 d .
F15 F 0.85299(8) 0.61778(9) 0.36544(8) 0.0415(3) Uani 1 1 d .
C16 C 0.67859(12) 0.69215(13) 0.28332(12) 0.0247(3) Uani 1 1 d .
F16 F 0.65820(7) 0.62493(8) 0.34898(7) 0.0315(2) Uani 1 1 d .
C21 C 0.43886(12) 0.62367(13) 0.17087(12) 0.0226(3) Uani 1 1 d .
C22 C 0.41155(12) 0.59284(13) 0.06883(12) 0.0244(3) Uani 1 1 d .
F22 F 0.41292(8) 0.67525(8) 0.00206(7) 0.0304(2) Uani 1 1 d .
C23 C 0.38576(12) 0.48193(14) 0.02867(12) 0.0280(4) Uani 1 1 d .
F23 F 0.36199(8) 0.46041(9) -0.07079(7) 0.0385(3) Uani 1 1 d .
C24 C 0.38616(13) 0.39260(13) 0.09234(14) 0.0299(4) Uani 1 1 d .
F24 F 0.36438(8) 0.28336(8) 0.05657(9) 0.0408(3) Uani 1 1 d .
C25 C 0.41119(13) 0.41730(13) 0.19370(13) 0.0281(4) Uani 1 1 d .
F25 F 0.40984(8) 0.33176(8) 0.25621(8) 0.0376(3) Uani 1 1 d .
C26 C 0.43886(12) 0.52926(13) 0.23115(12) 0.0251(3) Uani 1 1 d .
F26 F 0.46959(8) 0.54112(8) 0.33374(7) 0.0321(2) Uani 1 1 d .
C31 C 0.48824(12) 0.79168(13) 0.32508(11) 0.0215(3) Uani 1 1 d .
C32 C 0.41292(12) 0.75957(13) 0.35689(12) 0.0244(3) Uani 1 1 d .
F32 F 0.32526(7) 0.69909(8) 0.29241(7) 0.0316(2) Uani 1 1 d .
C33 C 0.41908(13) 0.78416(14) 0.45291(13) 0.0278(4) Uani 1 1 d .
F33 F 0.34271(8) 0.74899(9) 0.47663(8) 0.0407(3) Uani 1 1 d .
C34 C 0.50408(14) 0.84600(14) 0.52396(12) 0.0271(3) Uani 1 1 d .
F34 F 0.51056(9) 0.87325(9) 0.61666(7) 0.0364(3) Uani 1 1 d .
C35 C 0.58041(12) 0.88267(13) 0.49722(12) 0.0246(3) Uani 1 1 d .
F35 F 0.66346(7) 0.94585(8) 0.56460(7) 0.0328(2) Uani 1 1 d .
C36 C 0.57098(12) 0.85661(13) 0.39996(12) 0.0228(3) Uani 1 1 d .
F36 F 0.64919(7) 0.90023(8) 0.38117(7) 0.0295(2) Uani 1 1 d .
N4 N 0.40086(10) 0.84965(11) 0.12714(10) 0.0226(3) Uani 1 1 d .
H4 H 0.4111 0.8431 0.0700 0.027 Uiso 1 1 calc R
C41 C 0.28273(12) 0.82780(14) 0.09103(13) 0.0278(4) Uani 1 1 d .
H41A H 0.2502 0.7941 0.0223 0.033 Uiso 1 1 calc R
H41B H 0.2729 0.7751 0.1380 0.033 Uiso 1 1 calc R
C42 C 0.23408(13) 0.94602(15) 0.09045(13) 0.0319(4) Uani 1 1 d .
H42A H 0.1751 0.9386 0.1062 0.038 Uiso 1 1 calc R
H42B H 0.2101 0.9841 0.0240 0.038 Uiso 1 1 calc R
C43 C 0.32565(13) 1.01284(15) 0.17573(13) 0.0324(4) Uani 1 1 d .
H43A H 0.3139 1.0960 0.1676 0.039 Uiso 1 1 calc R
H43B H 0.3353 0.9901 0.2437 0.039 Uiso 1 1 calc R
C44 C 0.41982(13) 0.97737(13) 0.15961(13) 0.0273(3) Uani 1 1 d .
H44A H 0.4851 0.9864 0.2230 0.033 Uiso 1 1 calc R
H44B H 0.4237 1.0243 0.1060 0.033 Uiso 1 1 calc R

loop_
_atom_site_aniso_label
_atom_site_aniso_U_11
_atom_site_aniso_U_22
_atom_site_aniso_U_33
_atom_site_aniso_U_23
_atom_site_aniso_U_13
_atom_site_aniso_U_12
B 0.0227(8) 0.0200(8) 0.0214(9) 0.0005(6) 0.0107(7) -0.0007(6)
C11 0.0238(8) 0.0203(7) 0.0223(8) -0.0047(6) 0.0119(7) -0.0025(6)
C12 0.0257(8) 0.0216(8) 0.0238(8) -0.0030(6) 0.0114(7) -0.0021(6)
F12 0.0337(5) 0.0291(5) 0.0303(5) 0.0071(4) 0.0173(4) 0.0008(4)
C13 0.0339(9) 0.0263(8) 0.0360(9) -0.0065(7) 0.0236(8) -0.0080(6)
F13 0.0469(6) 0.0368(6) 0.0523(6) -0.0027(4) 0.0374(6) -0.0110(4)
C14 0.0222(8) 0.0346(9) 0.0452(10) -0.0126(7) 0.0196(8) -0.0056(7)
F14 0.0266(5) 0.0525(7) 0.0716(8) -0.0098(6) 0.0290(6) -0.0037(5)
C15 0.0245(8) 0.0284(9) 0.0317(9) -0.0051(7) 0.0090(8) 0.0031(6)
F15 0.0271(5) 0.0404(6) 0.0480(6) 0.0025(5) 0.0095(5) 0.0098(4)
C16 0.0275(8) 0.0239(8) 0.0234(8) -0.0016(6) 0.0123(7) -0.0014(6)
F16 0.0333(5) 0.0331(5) 0.0285(5) 0.0082(4) 0.0143(4) 0.0050(4)
C21 0.0207(7) 0.0214(8) 0.0271(8) -0.0006(6) 0.0122(7) 0.0001(5)
C22 0.0245(8) 0.0238(8) 0.0266(8) 0.0001(6) 0.0131(7) -0.0008(6)
F22 0.0418(6) 0.0264(5) 0.0253(5) -0.0005(4) 0.0174(5) -0.0014(4)
C23 0.0256(8) 0.0301(9) 0.0289(9) -0.0082(6) 0.0129(7) -0.0011(6)
F23 0.0455(6) 0.0381(6) 0.0336(5) -0.0155(4) 0.0197(5) -0.0062(4)
C24 0.0278(8) 0.0205(8) 0.0451(10) -0.0100(7) 0.0198(8) -0.0044(6)
F24 0.0469(6) 0.0227(5) 0.0580(7) -0.0145(4) 0.0284(5) -0.0089(4)
C25 0.0278(8) 0.0207(8) 0.0411(9) 0.0033(7) 0.0203(8) 0.0001(6)
F25 0.0470(6) 0.0222(5) 0.0520(6) 0.0058(4) 0.0299(5) -0.0015(4)
C26 0.0257(8) 0.0256(8) 0.0267(8) -0.0007(6) 0.0142(7) -0.0001(6)
F26 0.0440(6) 0.0278(5) 0.0276(5) 0.0024(4) 0.0189(5) -0.0025(4)
C31 0.0226(7) 0.0194(7) 0.0236(8) 0.0013(6) 0.0114(7) 0.0022(6)
C32 0.0224(7) 0.0235(8) 0.0271(8) -0.0013(6) 0.0113(7) -0.0020(6)
F32 0.0266(5) 0.0385(6) 0.0321(5) -0.0059(4) 0.0156(4) -0.0104(4)
C33 0.0301(8) 0.0300(9) 0.0310(9) 0.0010(6) 0.0206(8) 0.0003(7)
F33 0.0437(6) 0.0510(7) 0.0426(6) -0.0055(5) 0.0328(5) -0.0112(5)
C34 0.0369(9) 0.0254(8) 0.0228(8) 0.0000(6) 0.0169(8) 0.0048(7)
F34 0.0523(6) 0.0372(6) 0.0266(5) -0.0039(4) 0.0239(5) -0.0002(4)
C35 0.0252(8) 0.0215(8) 0.0228(8) -0.0031(6) 0.0074(7) 0.0014(6)
F35 0.0303(5) 0.0354(5) 0.0280(5) -0.0105(4) 0.0092(4) -0.0042(4)
C36 0.0216(7) 0.0218(8) 0.0274(8) 0.0006(6) 0.0132(7) 0.0015(6)
F36 0.0262(5) 0.0336(5) 0.0327(5) -0.0088(4) 0.0169(4) -0.0093(4)
N4 0.0227(7) 0.0217(7) 0.0243(7) -0.0008(5) 0.0115(6) -0.0014(5)
C41 0.0204(8) 0.0308(9) 0.0279(8) 0.0024(6) 0.0072(7) -0.0007(6)
C42 0.0267(8) 0.0378(10) 0.0327(9) 0.0032(7) 0.0149(8) 0.0072(7)
C43 0.0382(10) 0.0290(9) 0.0321(9) -0.0017(7) 0.0179(8) 0.0056(7)
C44 0.0315(8) 0.0189(8) 0.0307(8) 0.0002(6) 0.0135(7) 0.0004(6)

loop_
_atom_type_symbol
_atom_type_description
_atom_type_scat_dispersion_real
_atom_type_scat_dispersion_imag
_atom_type_scat_source
C C 0.0033 0.0016 'International Tables Vol C Tables 4.2.6.8 and 6.1.1.4'
H H 0.0000 0.0000 'International Tables Vol C Tables 4.2.6.8 and 6.1.1.4'
B B 0.0013 0.0007 'International Tables Vol C Tables 4.2.6.8 and 6.1.1.4'
N N 0.0061 0.0033 'International Tables Vol C Tables 4.2.6.8 and 6.1.1.4'
F F 0.0171 0.0103 'International Tables Vol C Tables 4.2.6.8 and 6.1.1.4'

loop_
_geom_angle_atom_site_label_1
_geom_angle_atom_site_label_2
_geom_angle_atom_site_label_3
_geom_angle
N4 B C11 109.80(12)
N4 B C21 109.05(12)
C11 B C21 103.87(12)
N4 B C31 107.15(11)
C11 B C31 111.90(12)
C21 B C31 115.01(12)
C12 C11 C16 112.83(14)
C12 C11 B 128.94(13)
C16 C11 B 118.15(13)
F12 C12 C11 120.59(14)
F12 C12 C13 115.19(14)
C11 C12 C13 124.22(15)
F13 C13 C14 120.14(15)
F13 C13 C12 120.13(15)
C14 C13 C12 119.72(15)
F14 C14 C13 120.61(16)
F14 C14 C15 120.55(16)
C13 C14 C15 118.83(15)
F15 C15 C16 120.79(15)
F15 C15 C14 119.83(15)
C16 C15 C14 119.37(15)
F16 C16 C15 116.51(14)
F16 C16 C11 118.52(13)
C15 C16 C11 124.95(14)
C26 C21 C22 112.91(14)
C26 C21 B 127.17(14)
C22 C21 B 119.42(13)
F22 C22 C23 115.41(14)
F22 C22 C21 119.47(13)
C23 C22 C21 125.08(15)
F23 C23 C22 120.70(15)
F23 C23 C24 120.26(14)
C22 C23 C24 119.03(15)
F24 C24 C25 120.58(15)
F24 C24 C23 120.53(15)
C25 C24 C23 118.88(14)
F25 C25 C24 119.66(14)
F25 C25 C26 120.30(15)
C24 C25 C26 120.04(15)
F26 C26 C25 114.66(14)
F26 C26 C21 121.32(13)
C25 C26 C21 124.00(15)
C32 C31 C36 112.55(13)
C32 C31 B 124.00(13)
C36 C31 B 123.45(13)
F32 C32 C33 114.46(13)
F32 C32 C31 120.50(13)
C33 C32 C31 125.04(14)
F33 C33 C34 119.96(14)
F33 C33 C32 120.69(14)
C34 C33 C32 119.35(14)
F34 C34 C33 120.44(14)
F34 C34 C35 120.67(14)
C33 C34 C35 118.86(14)
F35 C35 C34 120.10(13)
F35 C35 C36 119.93(14)
C34 C35 C36 119.96(14)
F36 C36 C35 114.71(13)
F36 C36 C31 121.09(13)
C35 C36 C31 124.19(14)
C44 N4 C41 105.90(11)
C44 N4 B 115.66(11)
C41 N4 B 115.48(11)
C44 N4 H4 106.4
C41 N4 H4 106.4
B N4 H4 106.4
C42 C41 N4 106.21(12)
C42 C41 H41A 110.5
N4 C41 H41A 110.5
C42 C41 H41B 110.5
N4 C41 H41B 110.5
H41A C41 H41B 108.7
C41 C42 C43 103.14(13)
C41 C42 H42A 111.1
C43 C42 H42A 111.1
C41 C42 H42B 111.1
C43 C42 H42B 111.1
H42A C42 H42B 109.1
C44 C43 C42 102.95(13)
C44 C43 H43A 111.2
C42 C43 H43A 111.2
C44 C43 H43B 111.2
C42 C43 H43B 111.2
H43A C43 H43B 109.1
C43 C44 N4 105.22(12)
C43 C44 H44A 110.7
N4 C44 H44A 110.7
C43 C44 H44B 110.7
N4 C44 H44B 110.7
H44A C44 H44B 108.8

loop_
_geom_bond_atom_site_label_1
_geom_bond_atom_site_label_2
_geom_bond_distance
B N4 1.628(2)
B C11 1.653(2)
B C21 1.655(2)
B C31 1.661(2)
C11 C12 1.390(2)
C11 C16 1.400(2)
C12 F12 1.3636(18)
C12 C13 1.393(2)
C13 F13 1.3486(18)
C13 C14 1.374(2)
C14 F14 1.3463(19)
C14 C15 1.384(2)
C15 F15 1.3491(19)
C15 C16 1.374(2)
C16 F16 1.3595(18)
C21 C26 1.396(2)
C21 C22 1.397(2)
C22 F22 1.3640(18)
C22 C23 1.382(2)
C23 F23 1.3491(18)
C23 C24 1.382(2)
C24 F24 1.3418(18)
C24 C25 1.378(2)
C25 F25 1.3461(18)
C25 C26 1.384(2)
C26 F26 1.3560(18)
C31 C32 1.398(2)
C31 C36 1.399(2)
C32 F32 1.3602(17)
C32 C33 1.388(2)
C33 F33 1.3444(19)
C33 C34 1.376(2)
C34 F34 1.3457(17)
C34 C35 1.377(2)
C35 F35 1.3515(17)
C35 C36 1.391(2)
C36 F36 1.3580(17)
N4 C44 1.5298(19)
N4 C41 1.5356(19)
N4 H4 0.9100
C41 C42 1.525(2)
C41 H41A 0.9700
C41 H41B 0.9700
C42 C43 1.533(2)
C42 H42A 0.9700
C42 H42B 0.9700
C43 C44 1.518(2)
C43 H43A 0.9700
C43 H43B 0.9700
C44 H44A 0.9700
C44 H44B 0.9700

loop_
_geom_torsion_atom_site_label_1
_geom_torsion_atom_site_label_2
_geom_torsion_atom_site_label_3
_geom_torsion_atom_site_label_4
_geom_torsion
N4 B C11 C12 -5.8(2)
C21 B C11 C12 110.66(16)
C31 B C11 C12 -124.69(16)
N4 B C11 C16 177.58(12)
C21 B C11 C16 -65.92(16)
C31 B C11 C16 58.73(17)
C16 C11 C12 F12 176.74(12)
B C11 C12 F12 0.0(2)
C16 C11 C12 C13 -3.0(2)
B C11 C12 C13 -179.70(14)
F12 C12 C13 F13 1.1(2)
C11 C12 C13 F13 -179.13(13)
F12 C12 C13 C14 -177.74(13)
C11 C12 C13 C14 2.0(2)
F13 C13 C14 F14 0.1(2)
C12 C13 C14 F14 179.02(14)
F13 C13 C14 C15 -179.19(14)
C12 C13 C14 C15 -0.3(2)
F14 C14 C15 F15 0.7(2)
C13 C14 C15 F15 -179.95(14)
F14 C14 C15 C16 -179.37(14)
C13 C14 C15 C16 0.0(2)
F15 C15 C16 F16 0.1(2)
C14 C15 C16 F16 -179.77(13)
F15 C15 C16 C11 178.66(13)
C14 C15 C16 C11 -1.2(2)
C12 C11 C16 F16 -178.87(13)
B C11 C16 F16 -1.76(19)
C12 C11 C16 C15 2.6(2)
B C11 C16 C15 179.74(14)
N4 B C21 C26 -140.60(15)
C11 B C21 C26 102.38(17)
C31 B C21 C26 -20.2(2)
N4 B C21 C22 48.07(18)
C11 B C21 C22 -68.95(16)
C31 B C21 C22 168.43(13)
C26 C21 C22 F22 -177.03(14)
B C21 C22 F22 -4.5(2)
C26 C21 C22 C23 0.6(2)
B C21 C22 C23 173.11(15)
F22 C22 C23 F23 -1.2(2)
C21 C22 C23 F23 -178.97(14)
F22 C22 C23 C24 177.79(14)
C21 C22 C23 C24 0.1(3)
F23 C23 C24 F24 0.9(2)
C22 C23 C24 F24 -178.13(14)
F23 C23 C24 C25 179.75(14)
C22 C23 C24 C25 0.7(2)
F24 C24 C25 F25 -2.5(2)
C23 C24 C25 F25 178.64(15)
F24 C24 C25 C26 176.64(15)
C23 C24 C25 C26 -2.2(2)
F25 C25 C26 F26 4.0(2)
C24 C25 C26 F26 -175.18(13)
F25 C25 C26 C21 -177.76(14)
C24 C25 C26 C21 3.1(3)
C22 C21 C26 F26 175.97(13)
B C21 C26 F26 4.2(2)
C22 C21 C26 C25 -2.2(2)
B C21 C26 C25 -173.98(15)
N4 B C31 C32 81.07(17)
C11 B C31 C32 -158.53(14)
C21 B C31 C32 -40.3(2)
N4 B C31 C36 -98.85(15)
C11 B C31 C36 21.55(19)
C21 B C31 C36 139.75(14)
C36 C31 C32 F32 177.96(13)
B C31 C32 F32 -2.0(2)
C36 C31 C32 C33 -2.3(2)
B C31 C32 C33 177.79(14)
F32 C32 C33 F33 0.1(2)
C31 C32 C33 F33 -179.65(14)
F32 C32 C33 C34 -179.39(13)
C31 C32 C33 C34 0.8(2)
F33 C33 C34 F34 -1.1(2)
C32 C33 C34 F34 178.43(14)
F33 C33 C34 C35 -178.96(14)
C32 C33 C34 C35 0.6(2)
F34 C34 C35 F35 0.6(2)
C33 C34 C35 F35 178.47(13)
F34 C34 C35 C36 -178.15(14)
C33 C34 C35 C36 -0.3(2)
F35 C35 C36 F36 -0.7(2)
C34 C35 C36 F36 178.09(13)
F35 C35 C36 C31 179.83(13)
C34 C35 C36 C31 -1.4(2)
C32 C31 C36 F36 -176.92(13)
B C31 C36 F36 3.0(2)
C32 C31 C36 C35 2.6(2)
B C31 C36 C35 -177.51(14)
C11 B N4 C44 -74.76(15)
C21 B N4 C44 172.04(12)
C31 B N4 C44 46.97(16)
C11 B N4 C41 160.79(12)
C21 B N4 C41 47.60(16)
C31 B N4 C41 -77.48(15)
C44 N4 C41 C42 7.03(16)
B N4 C41 C42 136.42(13)
N4 C41 C42 C43 -29.35(16)
C41 C42 C43 C44 40.60(16)
C42 C43 C44 N4 -36.56(16)
C41 N4 C44 C43 18.37(16)
B N4 C44 C43 -110.92(14)
